data_7008477
loop_
_publ_author_name
'Bishop, Michael M.'
'Lindoy, Leonard F.'
'Parkin, Andrew'
'Turner, Peter'

_publ_section_title
;
 Towards a system for the systematic structural study of intermolecular
 interactions in crystals of transition metal complexes.
;
_journal_issue 15
_journal_name_full 'Dalton transactions (Cambridge, England : 2003)'
_journal_page_first 2563
_journal_page_last 2571
_journal_paper_doi 10.1039/b503381k
_journal_year 2005
_chemical_formula_sum 'C36 H36 Cu N8 O5 S'
_chemical_formula_weight 756.33
_chemical_name_systematic
;
?
;
_space_group_IT_number 14
_symmetry_cell_setting monoclinic
_symmetry_Int_Tables_number 14
_symmetry_space_group_name_Hall '-P 2ybc'
_symmetry_space_group_name_H-M 'P 1 21/c 1'
_atom_sites_solution_hydrogens geom
_atom_sites_solution_primary direct
_atom_sites_solution_secondary difmap
_audit_creation_method SHELXL-97
_cell_angle_alpha 90.00
_cell_angle_beta 105.054(3)
_cell_angle_gamma 90.00
_cell_formula_units_Z 4
_cell_length_a 12.366(3)
_cell_length_b 14.299(3)
_cell_length_c 19.892(4)
_cell_measurement_reflns_used 967
_cell_measurement_temperature 150(2)
_cell_measurement_theta_max 25.62
_cell_measurement_theta_min 2.56
_cell_volume 3396.6(13)
_computing_cell_refinement 'SAINT (Bruker,1995)'
_computing_data_collection 'SMART (Bruker,1995)'
_computing_data_reduction 'SAINT and XPREP (Bruker 1995)'
_computing_molecular_graphics
;
teXsan for Windows (MSC, 1997)
xtal 3.6 (Hall,du Boulay, D.J. & Olthof-Hazekamp, R. 1999)
ORTEPII (Johnson,C.K., 1976).
WinGX (Farrugia, 1999)
;
_computing_structure_refinement 'SHELXL-97 (Sheldrick, 1997)'
_computing_structure_solution 'SIR97 (Altomare, et. al. 1997)'
_diffrn_ambient_temperature 150(2)
_diffrn_crystal_treatment
;
attached with Exxon Paratone N, to a short length
of fibre supported on a thin piece of copper wire
inserted in a copper mounting pin. The crystal was
quenched in a cold nitrogen gas stream from an
Oxford Cryosystems Cryostream.
;
_diffrn_measured_fraction_theta_full 0.920
_diffrn_measured_fraction_theta_max 0.920
_diffrn_measurement_device_type 'Bruker SMART 1000 CCD'
_diffrn_measurement_method \w
_diffrn_radiation_monochromator graphite
_diffrn_radiation_source 'sealed tube'
_diffrn_radiation_type MoK\a
_diffrn_radiation_wavelength 0.71073
_diffrn_reflns_av_R_equivalents 0.0498
_diffrn_reflns_av_sigmaI/netI 0.0598
_diffrn_reflns_limit_h_max 15
_diffrn_reflns_limit_h_min -15
_diffrn_reflns_limit_k_max 17
_diffrn_reflns_limit_k_min -18
_diffrn_reflns_limit_l_max 25
_diffrn_reflns_limit_l_min -25
_diffrn_reflns_number 30324
_diffrn_reflns_theta_full 28.13
_diffrn_reflns_theta_max 28.13
_diffrn_reflns_theta_min 1.71
_diffrn_standards_decay_% 0.11
_diffrn_standards_number 125
_exptl_absorpt_coefficient_mu 0.762
_exptl_absorpt_correction_T_max 0.932
_exptl_absorpt_correction_T_min 0.818
_exptl_absorpt_correction_type gaussian
_exptl_absorpt_process_details
;
Gaussian (Coppens et al., 1965)
XPREP (Bruker, 1995)
;
_exptl_crystal_colour blue
_exptl_crystal_density_diffrn 1.479
_exptl_crystal_density_method 'not measured'
_exptl_crystal_description prism
_exptl_crystal_F_000 1572
_exptl_crystal_size_max 0.263
_exptl_crystal_size_mid 0.119
_exptl_crystal_size_min 0.102
_refine_diff_density_max 0.510
_refine_diff_density_min -0.372
_refine_diff_density_rms 0.067
_refine_ls_extinction_method none
_refine_ls_goodness_of_fit_ref 1.121
_refine_ls_hydrogen_treatment mixed
_refine_ls_matrix_type full
_refine_ls_number_parameters 480
_refine_ls_number_reflns 7647
_refine_ls_number_restraints 1
_refine_ls_restrained_S_all 1.122
_refine_ls_R_factor_all 0.0682
_refine_ls_R_factor_gt 0.0379
_refine_ls_shift/su_max 0.001
_refine_ls_shift/su_mean 0.000
_refine_ls_structure_factor_coef Fsqd
_refine_ls_weighting_details 'calc w=1/[\s^2^(Fo^2^)+(0.02P)^2^+0.5P] where P=(Fo^2^+2Fc^2^)/3'
_refine_ls_weighting_scheme calc
_refine_ls_wR_factor_gt 0.0742
_refine_ls_wR_factor_ref 0.0795
_reflns_number_gt 5101
_reflns_number_total 7647
_reflns_threshold_expression 2sigma(I)
_cod_data_source_file b503381k.txt
_cod_data_source_block 3c
_cod_depositor_comments
;
The following automatic conversions were performed:
'_exptl_absorpt_correction_type' value 'Gaussian' changed to 'gaussian'
according to '/home/saulius/struct/CIF-dictionaries/cif_core.dic'
dictionary named 'cif_core.dic' version 2.4.1 from 2010-06-29.

Automatic conversion script
Id: cif_fix_enum 1527 2010-12-29 10:47:43Z saulius 
;
_cod_original_cell_volume 3396.6(12)
_cod_original_sg_symbol_H-M 'P 21/c '
_cod_database_code 7008477

loop_
_symmetry_equiv_pos_as_xyz
'x, y, z'
'-x, y+1/2, -z+1/2'
'-x, -y, -z'
'x, -y-1/2, z-1/2'

loop_
_atom_site_label
_atom_site_type_symbol
_atom_site_fract_x
_atom_site_fract_y
_atom_site_fract_z
_atom_site_U_iso_or_equiv
_atom_site_adp_type
_atom_site_occupancy
_atom_site_symmetry_multiplicity
_atom_site_calc_flag
_atom_site_refinement_flags
_atom_site_disorder_assembly
_atom_site_disorder_group
Cu1 Cu 0.79407(2) 0.286477(19) 0.185015(14) 0.01692(8) Uani 1 1 d . . .
O1 O 1.07264(12) 0.30353(11) 0.18127(8) 0.0239(4) Uani 1 1 d . . .
O2 O 0.55680(13) 0.28041(13) -0.00712(8) 0.0331(4) Uani 1 1 d . . .
O3 O 0.51445(13) 0.31456(11) 0.18906(8) 0.0260(4) Uani 1 1 d . . .
O4 O 1.02914(13) 0.26627(11) 0.37685(8) 0.0238(4) Uani 1 1 d . . .
N1 N 0.88894(15) 0.29299(12) 0.11476(9) 0.0156(4) Uani 1 1 d . . .
N2 N 0.92349(16) 0.26560(14) 0.01056(11) 0.0184(5) Uani 1 1 d . . .
H2N H 0.9120(18) 0.2563(15) -0.0262(11) 0.010(7) Uiso 1 1 d . . .
N3 N 0.73784(15) 0.26939(12) 0.00914(9) 0.0178(4) Uani 1 1 d . . .
N4 N 0.66413(17) 0.29484(14) 0.10658(10) 0.0210(5) Uani 1 1 d . . .
H4N H 0.6063(18) 0.3019(15) 0.1174(11) 0.014(6) Uiso 1 1 d . . .
N5 N 0.69691(15) 0.28798(13) 0.25425(9) 0.0174(4) Uani 1 1 d . . .
N6 N 0.66137(16) 0.26095(14) 0.35812(10) 0.0195(5) Uani 1 1 d D . .
H6N H 0.677(2) 0.2541(18) 0.3994(9) 0.042(9) Uiso 1 1 d D . .
N7 N 0.84689(15) 0.26048(12) 0.35908(9) 0.0168(4) Uani 1 1 d . . .
N8 N 0.92308(17) 0.29753(14) 0.26428(10) 0.0209(5) Uani 1 1 d . . .
H8N H 0.9807(19) 0.3036(15) 0.2547(12) 0.017(7) Uiso 1 1 d . . .
C1 C 1.00235(19) 0.29017(15) 0.12592(11) 0.0175(5) Uani 1 1 d . . .
C2 C 1.03411(18) 0.26602(15) 0.05730(11) 0.0166(5) Uani 1 1 d . . .
C3 C 0.84372(19) 0.27557(14) 0.04461(11) 0.0162(5) Uani 1 1 d . . .
C4 C 0.65542(18) 0.28153(15) 0.04183(11) 0.0182(5) Uani 1 1 d . . .
C5 C 0.4574(2) 0.3004(2) 0.01446(14) 0.0490(9) Uani 1 1 d . . .
H5A H 0.4437 0.2498 0.0444 0.073 Uiso 1 1 calc R . .
H5B H 0.3936 0.3056 -0.0266 0.073 Uiso 1 1 calc R . .
H5C H 0.4670 0.3595 0.0403 0.073 Uiso 1 1 calc R . .
C6 C 1.08401(19) 0.16681(16) 0.06277(11) 0.0183(5) Uani 1 1 d . . .
C7 C 1.0294(2) 0.09544(17) 0.08808(12) 0.0288(6) Uani 1 1 d . . .
H7 H 0.9646 0.1094 0.1034 0.035 Uiso 1 1 calc R . .
C8 C 1.0678(2) 0.00488(18) 0.09128(14) 0.0368(7) Uani 1 1 d . . .
H8 H 1.0293 -0.0431 0.1087 0.044 Uiso 1 1 calc R . .
C9 C 1.1615(2) -0.01664(18) 0.06941(13) 0.0364(7) Uani 1 1 d . . .
H9 H 1.1882 -0.0792 0.0719 0.044 Uiso 1 1 calc R . .
C10 C 1.2160(2) 0.05292(18) 0.04402(14) 0.0371(7) Uani 1 1 d . . .
H10 H 1.2806 0.0383 0.0286 0.045 Uiso 1 1 calc R . .
C11 C 1.1780(2) 0.14450(17) 0.04055(12) 0.0280(6) Uani 1 1 d . . .
H11 H 1.2167 0.1921 0.0229 0.034 Uiso 1 1 calc R . .
C12 C 1.11003(18) 0.34256(15) 0.04123(11) 0.0169(5) Uani 1 1 d . . .
C13 C 1.0753(2) 0.40195(15) -0.01532(12) 0.0237(5) Uani 1 1 d . . .
H13 H 1.0030 0.3946 -0.0462 0.028 Uiso 1 1 calc R . .
C14 C 1.1461(2) 0.47238(17) -0.02700(14) 0.0332(6) Uani 1 1 d . . .
H14 H 1.1226 0.5118 -0.0666 0.040 Uiso 1 1 calc R . .
C15 C 1.2496(2) 0.48525(17) 0.01816(14) 0.0331(7) Uani 1 1 d . . .
H15 H 1.2969 0.5341 0.0104 0.040 Uiso 1 1 calc R . .
C16 C 1.2844(2) 0.42718(17) 0.07475(13) 0.0298(6) Uani 1 1 d . . .
H16 H 1.3558 0.4363 0.1063 0.036 Uiso 1 1 calc R . .
C17 C 1.21594(19) 0.35543(16) 0.08589(12) 0.0235(6) Uani 1 1 d . . .
H17 H 1.2415 0.3146 0.1244 0.028 Uiso 1 1 calc R . .
C18 C 0.58369(19) 0.29697(15) 0.24394(12) 0.0195(5) Uani 1 1 d . . .
C19 C 0.55145(18) 0.28243(16) 0.31368(11) 0.0190(5) Uani 1 1 d . . .
C20 C 0.74097(19) 0.26954(14) 0.32401(11) 0.0165(5) Uani 1 1 d . . .
C21 C 0.93062(18) 0.27638(15) 0.32804(11) 0.0171(5) Uani 1 1 d . . .
C22 C 1.13164(19) 0.27264(19) 0.35610(13) 0.0319(6) Uani 1 1 d . . .
H22A H 1.1283 0.2305 0.3168 0.048 Uiso 1 1 calc R . .
H22B H 1.1945 0.2548 0.3952 0.048 Uiso 1 1 calc R . .
H22C H 1.1422 0.3370 0.3422 0.048 Uiso 1 1 calc R . .
C23 C 0.46831(19) 0.20140(16) 0.30682(11) 0.0213(5) Uani 1 1 d . . .
C24 C 0.4955(2) 0.11916(16) 0.34454(12) 0.0266(6) Uani 1 1 d . . .
H24 H 0.5685 0.1110 0.3743 0.032 Uiso 1 1 calc R . .
C25 C 0.4167(2) 0.04915(18) 0.33888(14) 0.0349(7) Uani 1 1 d . . .
H25 H 0.4353 -0.0059 0.3661 0.042 Uiso 1 1 calc R . .
C26 C 0.3113(2) 0.05808(18) 0.29422(14) 0.0349(7) Uani 1 1 d . . .
H26 H 0.2577 0.0095 0.2904 0.042 Uiso 1 1 calc R . .
C27 C 0.2848(2) 0.13907(19) 0.25493(14) 0.0338(7) Uani 1 1 d . . .
H27 H 0.2132 0.1454 0.2230 0.041 Uiso 1 1 calc R . .
C28 C 0.3616(2) 0.20997(18) 0.26198(12) 0.0277(6) Uani 1 1 d . . .
H28 H 0.3417 0.2659 0.2359 0.033 Uiso 1 1 calc R . .
C29 C 0.50719(19) 0.37349(17) 0.33770(11) 0.0225(5) Uani 1 1 d . . .
C30 C 0.5506(2) 0.45857(18) 0.32546(13) 0.0357(7) Uani 1 1 d . . .
H30 H 0.6054 0.4610 0.2997 0.043 Uiso 1 1 calc R . .
C31 C 0.5154(2) 0.54114(19) 0.35023(15) 0.0432(7) Uani 1 1 d . . .
H31 H 0.5454 0.5993 0.3407 0.052 Uiso 1 1 calc R . .
C32 C 0.4383(2) 0.5389(2) 0.38812(15) 0.0442(8) Uani 1 1 d . . .
H32 H 0.4152 0.5952 0.4058 0.053 Uiso 1 1 calc R . .
C33 C 0.3946(3) 0.4554(2) 0.40041(15) 0.0480(8) Uani 1 1 d . . .
H33 H 0.3406 0.4537 0.4268 0.058 Uiso 1 1 calc R . .
C34 C 0.4273(2) 0.37274(19) 0.37529(13) 0.0361(7) Uani 1 1 d . . .
H34 H 0.3948 0.3152 0.3838 0.043 Uiso 1 1 calc R . .
S1 S 0.84963(6) 0.02860(4) 0.21435(4) 0.03169(17) Uani 1 1 d . . .
O5 O 0.81949(14) 0.12048(11) 0.17909(9) 0.0339(4) Uani 1 1 d . . .
C35 C 0.7742(2) 0.0165(2) 0.27800(15) 0.0509(8) Uani 1 1 d . . .
H35A H 0.7894 0.0704 0.3095 0.076 Uiso 1 1 calc R . .
H35B H 0.7976 -0.0409 0.3046 0.076 Uiso 1 1 calc R . .
H35C H 0.6939 0.0134 0.2552 0.076 Uiso 1 1 calc R . .
C36 C 0.9856(2) 0.04039(19) 0.27261(15) 0.0443(8) Uani 1 1 d . . .
H36A H 1.0399 0.0556 0.2461 0.066 Uiso 1 1 calc R . .
H36B H 1.0069 -0.0185 0.2977 0.066 Uiso 1 1 calc R . .
H36C H 0.9846 0.0906 0.3060 0.066 Uiso 1 1 calc R . .

loop_
_atom_site_aniso_label
_atom_site_aniso_U_11
_atom_site_aniso_U_22
_atom_site_aniso_U_33
_atom_site_aniso_U_23
_atom_site_aniso_U_13
_atom_site_aniso_U_12
Cu1 0.01626(15) 0.02448(15) 0.01066(14) 0.00057(13) 0.00464(11) -0.00001(13)
O1 0.0181(9) 0.0409(11) 0.0129(8) -0.0040(7) 0.0043(7) -0.0040(8)
O2 0.0164(9) 0.0671(13) 0.0150(9) -0.0051(9) 0.0031(7) 0.0061(9)
O3 0.0193(9) 0.0454(11) 0.0129(9) 0.0051(7) 0.0037(7) 0.0066(8)
O4 0.0155(9) 0.0396(10) 0.0164(9) 0.0040(7) 0.0047(7) 0.0005(8)
N1 0.0172(10) 0.0200(10) 0.0098(9) -0.0004(8) 0.0039(8) -0.0020(8)
N2 0.0189(11) 0.0292(12) 0.0078(10) -0.0025(9) 0.0051(9) -0.0012(9)
N3 0.0177(11) 0.0252(11) 0.0104(9) -0.0020(8) 0.0034(8) -0.0009(9)
N4 0.0154(11) 0.0350(12) 0.0149(10) 0.0016(9) 0.0078(9) 0.0029(10)
N5 0.0159(10) 0.0251(10) 0.0114(9) 0.0017(8) 0.0041(8) 0.0036(9)
N6 0.0158(11) 0.0328(12) 0.0099(11) 0.0029(9) 0.0032(9) 0.0041(9)
N7 0.0162(10) 0.0243(11) 0.0109(10) 0.0025(8) 0.0053(8) 0.0018(8)
N8 0.0146(11) 0.0348(13) 0.0150(11) 0.0010(9) 0.0067(9) -0.0021(10)
C1 0.0213(13) 0.0182(12) 0.0142(12) 0.0029(10) 0.0066(10) -0.0025(10)
C2 0.0149(12) 0.0226(13) 0.0125(11) -0.0005(9) 0.0037(9) -0.0009(10)
C3 0.0209(13) 0.0133(11) 0.0154(12) 0.0020(9) 0.0065(10) -0.0001(10)
C4 0.0165(12) 0.0221(12) 0.0162(12) -0.0015(10) 0.0044(10) 0.0000(10)
C5 0.0150(14) 0.104(3) 0.0256(15) -0.0100(16) 0.0015(12) 0.0110(16)
C6 0.0184(13) 0.0232(13) 0.0120(12) -0.0004(10) 0.0016(10) -0.0004(10)
C7 0.0291(15) 0.0283(14) 0.0317(15) 0.0037(12) 0.0124(12) -0.0009(12)
C8 0.0438(18) 0.0247(15) 0.0421(18) 0.0053(12) 0.0117(14) -0.0043(13)
C9 0.0472(18) 0.0236(15) 0.0367(17) 0.0054(12) 0.0075(14) 0.0099(13)
C10 0.0374(17) 0.0393(17) 0.0398(17) 0.0042(13) 0.0190(14) 0.0134(14)
C11 0.0296(15) 0.0284(14) 0.0289(15) 0.0045(11) 0.0127(12) 0.0049(12)
C12 0.0208(13) 0.0165(12) 0.0168(12) -0.0044(9) 0.0109(10) -0.0015(10)
C13 0.0228(13) 0.0227(13) 0.0271(14) 0.0012(11) 0.0092(11) 0.0024(11)
C14 0.0419(17) 0.0235(14) 0.0387(16) 0.0097(12) 0.0184(14) 0.0013(13)
C15 0.0355(17) 0.0237(14) 0.0475(18) -0.0036(13) 0.0241(14) -0.0083(12)
C16 0.0249(14) 0.0328(15) 0.0344(16) -0.0104(12) 0.0127(12) -0.0084(12)
C17 0.0233(14) 0.0288(14) 0.0207(13) 0.0002(11) 0.0099(11) -0.0010(11)
C18 0.0206(13) 0.0214(13) 0.0176(12) 0.0009(10) 0.0071(10) 0.0014(11)
C19 0.0158(12) 0.0288(13) 0.0130(12) 0.0025(10) 0.0046(10) 0.0033(11)
C20 0.0204(13) 0.0163(12) 0.0130(12) -0.0005(9) 0.0049(10) 0.0017(9)
C21 0.0180(13) 0.0161(12) 0.0167(12) -0.0013(10) 0.0034(10) 0.0023(10)
C22 0.0172(14) 0.0531(18) 0.0254(14) 0.0052(13) 0.0052(11) 0.0000(12)
C23 0.0188(13) 0.0309(14) 0.0170(12) -0.0013(11) 0.0095(10) 0.0025(11)
C24 0.0241(14) 0.0296(14) 0.0257(14) 0.0001(11) 0.0056(11) 0.0034(12)
C25 0.0328(16) 0.0265(15) 0.0445(18) 0.0059(13) 0.0086(14) 0.0031(12)
C26 0.0259(15) 0.0330(16) 0.0472(18) -0.0072(13) 0.0122(13) -0.0034(12)
C27 0.0196(14) 0.0464(18) 0.0335(16) -0.0026(13) 0.0033(12) 0.0011(13)
C28 0.0218(14) 0.0362(15) 0.0244(13) 0.0061(12) 0.0048(11) 0.0022(12)
C29 0.0203(13) 0.0305(14) 0.0163(13) 0.0042(10) 0.0041(10) 0.0052(11)
C30 0.0368(17) 0.0386(17) 0.0363(16) 0.0014(13) 0.0181(13) 0.0011(13)
C31 0.051(2) 0.0300(16) 0.0482(19) -0.0036(14) 0.0126(16) -0.0017(15)
C32 0.0401(18) 0.0436(19) 0.050(2) -0.0157(15) 0.0139(15) 0.0079(15)
C33 0.056(2) 0.052(2) 0.048(2) -0.0012(16) 0.0355(17) 0.0144(17)
C34 0.0400(17) 0.0381(16) 0.0368(17) 0.0038(13) 0.0222(14) 0.0039(14)
S1 0.0361(4) 0.0244(3) 0.0356(4) 0.0015(3) 0.0112(3) -0.0030(3)
O5 0.0420(12) 0.0260(9) 0.0345(11) 0.0069(8) 0.0113(9) -0.0029(8)
C35 0.057(2) 0.053(2) 0.049(2) 0.0146(16) 0.0247(17) 0.0005(17)
C36 0.0393(18) 0.0380(17) 0.0510(19) -0.0002(14) 0.0035(15) -0.0004(14)

loop_
_atom_type_symbol
_atom_type_description
_atom_type_scat_dispersion_real
_atom_type_scat_dispersion_imag
_atom_type_scat_source
C C 0.0033 0.0016 'International Tables Vol C Tables 4.2.6.8 and 6.1.1.4'
H H 0.0000 0.0000 'International Tables Vol C Tables 4.2.6.8 and 6.1.1.4'
N N 0.0061 0.0033 'International Tables Vol C Tables 4.2.6.8 and 6.1.1.4'
O O 0.0106 0.0060 'International Tables Vol C Tables 4.2.6.8 and 6.1.1.4'
S S 0.1246 0.1234 'International Tables Vol C Tables 4.2.6.8 and 6.1.1.4'
Cu Cu 0.3201 1.2651 'International Tables Vol C Tables 4.2.6.8 and 6.1.1.4'

loop_
_geom_angle_atom_site_label_1
_geom_angle_atom_site_label_2
_geom_angle_atom_site_label_3
_geom_angle
_geom_angle_site_symmetry_1
_geom_angle_site_symmetry_3
_geom_angle_publ_flag
N4 Cu1 N8 171.74(8) . . ?
N4 Cu1 N1 87.12(8) . . ?
N8 Cu1 N1 93.16(8) . . ?
N4 Cu1 N5 91.85(8) . . ?
N8 Cu1 N5 87.41(8) . . ?
N1 Cu1 N5 176.69(7) . . ?
N4 Cu1 O5 96.52(7) . . ?
N8 Cu1 O5 91.72(7) . . ?
N1 Cu1 O5 84.60(6) . . ?
N5 Cu1 O5 98.65(7) . . ?
C4 O2 C5 117.82(18) . . ?
C21 O4 C22 119.00(17) . . ?
C1 N1 C3 106.74(17) . . ?
C1 N1 Cu1 129.48(14) . . ?
C3 N1 Cu1 121.80(14) . . ?
C3 N2 C2 111.92(19) . . ?
C3 N2 H2N 123.7(18) . . ?
C2 N2 H2N 124.1(18) . . ?
C3 N3 C4 120.04(19) . . ?
C4 N4 Cu1 129.75(17) . . ?
C4 N4 H4N 116.1(16) . . ?
Cu1 N4 H4N 113.7(16) . . ?
C18 N5 C20 106.90(17) . . ?
C18 N5 Cu1 131.02(15) . . ?
C20 N5 Cu1 121.82(14) . . ?
C20 N6 C19 111.60(18) . . ?
C20 N6 H6N 122(2) . . ?
C19 N6 H6N 126(2) . . ?
C20 N7 C21 120.87(18) . . ?
C21 N8 Cu1 128.21(17) . . ?
C21 N8 H8N 115.2(17) . . ?
Cu1 N8 H8N 114.7(17) . . ?
O1 C1 N1 126.9(2) . . ?
O1 C1 C2 122.7(2) . . ?
N1 C1 C2 110.36(18) . . ?
N2 C2 C12 113.57(18) . . ?
N2 C2 C6 109.74(18) . . ?
C12 C2 C6 114.70(18) . . ?
N2 C2 C1 98.83(17) . . ?
C12 C2 C1 109.49(17) . . ?
C6 C2 C1 109.31(17) . . ?
N3 C3 N2 118.7(2) . . ?
N3 C3 N1 129.5(2) . . ?
N2 C3 N1 111.8(2) . . ?
N4 C4 O2 123.6(2) . . ?
N4 C4 N3 128.7(2) . . ?
O2 C4 N3 107.69(18) . . ?
O2 C5 H5A 109.5 . . ?
O2 C5 H5B 109.5 . . ?
H5A C5 H5B 109.5 . . ?
O2 C5 H5C 109.5 . . ?
H5A C5 H5C 109.5 . . ?
H5B C5 H5C 109.5 . . ?
C11 C6 C7 118.3(2) . . ?
C11 C6 C2 123.0(2) . . ?
C7 C6 C2 118.6(2) . . ?
C8 C7 C6 121.0(2) . . ?
C8 C7 H7 119.5 . . ?
C6 C7 H7 119.5 . . ?
C9 C8 C7 120.4(3) . . ?
C9 C8 H8 119.8 . . ?
C7 C8 H8 119.8 . . ?
C10 C9 C8 119.4(2) . . ?
C10 C9 H9 120.3 . . ?
C8 C9 H9 120.3 . . ?
C9 C10 C11 120.8(2) . . ?
C9 C10 H10 119.6 . . ?
C11 C10 H10 119.6 . . ?
C6 C11 C10 120.2(2) . . ?
C6 C11 H11 119.9 . . ?
C10 C11 H11 119.9 . . ?
C13 C12 C17 118.7(2) . . ?
C13 C12 C2 122.0(2) . . ?
C17 C12 C2 119.3(2) . . ?
C12 C13 C14 120.1(2) . . ?
C12 C13 H13 119.9 . . ?
C14 C13 H13 119.9 . . ?
C15 C14 C13 120.5(2) . . ?
C15 C14 H14 119.7 . . ?
C13 C14 H14 119.7 . . ?
C14 C15 C16 119.7(2) . . ?
C14 C15 H15 120.1 . . ?
C16 C15 H15 120.1 . . ?
C15 C16 C17 120.3(2) . . ?
C15 C16 H16 119.9 . . ?
C17 C16 H16 119.9 . . ?
C16 C17 C12 120.6(2) . . ?
C16 C17 H17 119.7 . . ?
C12 C17 H17 119.7 . . ?
O3 C18 N5 127.2(2) . . ?
O3 C18 C19 122.7(2) . . ?
N5 C18 C19 110.10(18) . . ?
N6 C19 C23 113.31(18) . . ?
N6 C19 C29 110.09(18) . . ?
C23 C19 C29 112.57(18) . . ?
N6 C19 C18 98.94(17) . . ?
C23 C19 C18 110.10(18) . . ?
C29 C19 C18 111.05(18) . . ?
N7 C20 N6 118.83(19) . . ?
N7 C20 N5 128.98(19) . . ?
N6 C20 N5 112.2(2) . . ?
N8 C21 O4 123.7(2) . . ?
N8 C21 N7 128.4(2) . . ?
O4 C21 N7 107.88(18) . . ?
O4 C22 H22A 109.5 . . ?
O4 C22 H22B 109.5 . . ?
H22A C22 H22B 109.5 . . ?
O4 C22 H22C 109.5 . . ?
H22A C22 H22C 109.5 . . ?
H22B C22 H22C 109.5 . . ?
C24 C23 C28 118.5(2) . . ?
C24 C23 C19 122.0(2) . . ?
C28 C23 C19 119.5(2) . . ?
C25 C24 C23 120.2(2) . . ?
C25 C24 H24 119.9 . . ?
C23 C24 H24 119.9 . . ?
C26 C25 C24 120.9(2) . . ?
C26 C25 H25 119.5 . . ?
C24 C25 H25 119.5 . . ?
C25 C26 C27 119.0(2) . . ?
C25 C26 H26 120.5 . . ?
C27 C26 H26 120.5 . . ?
C28 C27 C26 120.2(2) . . ?
C28 C27 H27 119.9 . . ?
C26 C27 H27 119.9 . . ?
C27 C28 C23 121.1(2) . . ?
C27 C28 H28 119.5 . . ?
C23 C28 H28 119.5 . . ?
C30 C29 C34 117.9(2) . . ?
C30 C29 C19 120.5(2) . . ?
C34 C29 C19 121.5(2) . . ?
C29 C30 C31 121.0(2) . . ?
C29 C30 H30 119.5 . . ?
C31 C30 H30 119.5 . . ?
C32 C31 C30 120.3(3) . . ?
C32 C31 H31 119.8 . . ?
C30 C31 H31 119.8 . . ?
C33 C32 C31 119.2(3) . . ?
C33 C32 H32 120.4 . . ?
C31 C32 H32 120.4 . . ?
C32 C33 C34 121.3(3) . . ?
C32 C33 H33 119.4 . . ?
C34 C33 H33 119.4 . . ?
C33 C34 C29 120.3(3) . . ?
C33 C34 H34 119.8 . . ?
C29 C34 H34 119.8 . . ?
O5 S1 C35 108.04(12) . . ?
O5 S1 C36 107.49(12) . . ?
C35 S1 C36 97.32(14) . . ?
S1 O5 Cu1 150.24(11) . . ?
S1 C35 H35A 109.5 . . ?
S1 C35 H35B 109.5 . . ?
H35A C35 H35B 109.5 . . ?
S1 C35 H35C 109.5 . . ?
H35A C35 H35C 109.5 . . ?
H35B C35 H35C 109.5 . . ?
S1 C36 H36A 109.5 . . ?
S1 C36 H36B 109.5 . . ?
H36A C36 H36B 109.5 . . ?
S1 C36 H36C 109.5 . . ?
H36A C36 H36C 109.5 . . ?
H36B C36 H36C 109.5 . . ?

loop_
_geom_bond_atom_site_label_1
_geom_bond_atom_site_label_2
_geom_bond_distance
_geom_bond_site_symmetry_2
_geom_bond_publ_flag
Cu1 N4 1.931(2) . ?
Cu1 N8 1.936(2) . ?
Cu1 N1 2.0468(17) . ?
Cu1 N5 2.0495(18) . ?
Cu1 O5 2.4013(17) . ?
O1 C1 1.228(2) . ?
O2 C4 1.349(3) . ?
O2 C5 1.432(3) . ?
O3 C18 1.226(3) . ?
O4 C21 1.354(3) . ?
O4 C22 1.434(3) . ?
N1 C1 1.362(3) . ?
N1 C3 1.385(3) . ?
N2 C3 1.341(3) . ?
N2 C2 1.440(3) . ?
N2 H2N 0.72(2) . ?
N3 C3 1.319(3) . ?
N3 C4 1.355(3) . ?
N4 C4 1.279(3) . ?
N4 H4N 0.80(2) . ?
N5 C18 1.367(3) . ?
N5 C20 1.378(3) . ?
N6 C20 1.338(3) . ?
N6 C19 1.449(3) . ?
N6 H6N 0.799(16) . ?
N7 C20 1.321(3) . ?
N7 C21 1.355(3) . ?
N8 C21 1.284(3) . ?
N8 H8N 0.79(2) . ?
C1 C2 1.554(3) . ?
C2 C12 1.529(3) . ?
C2 C6 1.540(3) . ?
C5 H5A 0.9800 . ?
C5 H5B 0.9800 . ?
C5 H5C 0.9800 . ?
C6 C11 1.384(3) . ?
C6 C7 1.388(3) . ?
C7 C8 1.375(3) . ?
C7 H7 0.9500 . ?
C8 C9 1.375(4) . ?
C8 H8 0.9500 . ?
C9 C10 1.369(3) . ?
C9 H9 0.9500 . ?
C10 C11 1.387(3) . ?
C10 H10 0.9500 . ?
C11 H11 0.9500 . ?
C12 C13 1.386(3) . ?
C12 C17 1.391(3) . ?
C13 C14 1.394(3) . ?
C13 H13 0.9500 . ?
C14 C15 1.371(4) . ?
C14 H14 0.9500 . ?
C15 C16 1.375(3) . ?
C15 H15 0.9500 . ?
C16 C17 1.384(3) . ?
C16 H16 0.9500 . ?
C17 H17 0.9500 . ?
C18 C19 1.554(3) . ?
C19 C23 1.531(3) . ?
C19 C29 1.536(3) . ?
C22 H22A 0.9800 . ?
C22 H22B 0.9800 . ?
C22 H22C 0.9800 . ?
C23 C24 1.388(3) . ?
C23 C28 1.393(3) . ?
C24 C25 1.381(3) . ?
C24 H24 0.9500 . ?
C25 C26 1.379(4) . ?
C25 H25 0.9500 . ?
C26 C27 1.388(3) . ?
C26 H26 0.9500 . ?
C27 C28 1.371(3) . ?
C27 H27 0.9500 . ?
C28 H28 0.9500 . ?
C29 C30 1.377(3) . ?
C29 C34 1.386(3) . ?
C30 C31 1.392(3) . ?
C30 H30 0.9500 . ?
C31 C32 1.361(4) . ?
C31 H31 0.9500 . ?
C32 C33 1.359(4) . ?
C32 H32 0.9500 . ?
C33 C34 1.383(4) . ?
C33 H33 0.9500 . ?
C34 H34 0.9500 . ?
S1 O5 1.4902(17) . ?
S1 C35 1.765(3) . ?
S1 C36 1.785(3) . ?
C35 H35A 0.9800 . ?
C35 H35B 0.9800 . ?
C35 H35C 0.9800 . ?
C36 H36A 0.9800 . ?
C36 H36B 0.9800 . ?
C36 H36C 0.9800 . ?

loop_
_geom_hbond_atom_site_label_D
_geom_hbond_atom_site_label_H
_geom_hbond_atom_site_label_A
_geom_hbond_distance_DH
_geom_hbond_distance_HA
_geom_hbond_distance_DA
_geom_hbond_angle_DHA
_geom_hbond_site_symmetry_A
N2 H2N N7 0.72(2) 2.23(2) 2.938(3) 170(2) 4_565
N4 H4N O3 0.80(2) 2.05(2) 2.788(2) 153(2) .
N8 H8N O1 0.79(2) 2.07(2) 2.782(3) 150(2) .
N6 H6N N3 0.799(16) 2.144(17) 2.938(3) 173(3) 4_566

loop_
_geom_torsion_atom_site_label_1
_geom_torsion_atom_site_label_2
_geom_torsion_atom_site_label_3
_geom_torsion_atom_site_label_4
_geom_torsion
_geom_torsion_site_symmetry_1
_geom_torsion_site_symmetry_2
_geom_torsion_site_symmetry_3
_geom_torsion_site_symmetry_4
_geom_torsion_publ_flag
N4 Cu1 N1 C1 -179.1(2) . . . . ?
N8 Cu1 N1 C1 9.2(2) . . . . ?
N5 Cu1 N1 C1 108.9(13) . . . . ?
O5 Cu1 N1 C1 -82.24(19) . . . . ?
N4 Cu1 N1 C3 -17.31(16) . . . . ?
N8 Cu1 N1 C3 170.95(16) . . . . ?
N5 Cu1 N1 C3 -89.3(13) . . . . ?
O5 Cu1 N1 C3 79.52(16) . . . . ?
N8 Cu1 N4 C4 108.8(6) . . . . ?
N1 Cu1 N4 C4 16.6(2) . . . . ?
N5 Cu1 N4 C4 -166.5(2) . . . . ?
O5 Cu1 N4 C4 -67.6(2) . . . . ?
N4 Cu1 N5 C18 -3.1(2) . . . . ?
N8 Cu1 N5 C18 168.7(2) . . . . ?
N1 Cu1 N5 C18 68.8(13) . . . . ?
O5 Cu1 N5 C18 -99.9(2) . . . . ?
N4 Cu1 N5 C20 170.18(17) . . . . ?
N8 Cu1 N5 C20 -18.05(17) . . . . ?
N1 Cu1 N5 C20 -118.0(13) . . . . ?
O5 Cu1 N5 C20 73.29(16) . . . . ?
N4 Cu1 N8 C21 106.8(6) . . . . ?
N1 Cu1 N8 C21 -161.5(2) . . . . ?
N5 Cu1 N8 C21 21.8(2) . . . . ?
O5 Cu1 N8 C21 -76.8(2) . . . . ?
C3 N1 C1 O1 178.8(2) . . . . ?
Cu1 N1 C1 O1 -17.3(4) . . . . ?
C3 N1 C1 C2 -1.7(2) . . . . ?
Cu1 N1 C1 C2 162.15(14) . . . . ?
C3 N2 C2 C12 -122.1(2) . . . . ?
C3 N2 C2 C6 108.0(2) . . . . ?
C3 N2 C2 C1 -6.3(2) . . . . ?
O1 C1 C2 N2 -175.7(2) . . . . ?
N1 C1 C2 N2 4.8(2) . . . . ?
O1 C1 C2 C12 -56.8(3) . . . . ?
N1 C1 C2 C12 123.7(2) . . . . ?
O1 C1 C2 C6 69.6(3) . . . . ?
N1 C1 C2 C6 -109.8(2) . . . . ?
C4 N3 C3 N2 -178.3(2) . . . . ?
C4 N3 C3 N1 0.5(3) . . . . ?
C2 N2 C3 N3 -174.94(19) . . . . ?
C2 N2 C3 N1 6.0(3) . . . . ?
C1 N1 C3 N3 178.6(2) . . . . ?
Cu1 N1 C3 N3 13.2(3) . . . . ?
C1 N1 C3 N2 -2.5(2) . . . . ?
Cu1 N1 C3 N2 -167.86(14) . . . . ?
Cu1 N4 C4 O2 172.98(17) . . . . ?
Cu1 N4 C4 N3 -9.3(4) . . . . ?
C5 O2 C4 N4 3.6(4) . . . . ?
C5 O2 C4 N3 -174.5(2) . . . . ?
C3 N3 C4 N4 -3.7(4) . . . . ?
C3 N3 C4 O2 174.29(19) . . . . ?
N2 C2 C6 C11 115.9(2) . . . . ?
C12 C2 C6 C11 -13.4(3) . . . . ?
C1 C2 C6 C11 -136.7(2) . . . . ?
N2 C2 C6 C7 -61.0(3) . . . . ?
C12 C2 C6 C7 169.8(2) . . . . ?
C1 C2 C6 C7 46.4(3) . . . . ?
C11 C6 C7 C8 0.2(4) . . . . ?
C2 C6 C7 C8 177.2(2) . . . . ?
C6 C7 C8 C9 0.1(4) . . . . ?
C7 C8 C9 C10 -0.4(4) . . . . ?
C8 C9 C10 C11 0.4(4) . . . . ?
C7 C6 C11 C10 -0.2(4) . . . . ?
C2 C6 C11 C10 -177.1(2) . . . . ?
C9 C10 C11 C6 -0.1(4) . . . . ?
N2 C2 C12 C13 -3.0(3) . . . . ?
C6 C2 C12 C13 124.4(2) . . . . ?
C1 C2 C12 C13 -112.4(2) . . . . ?
N2 C2 C12 C17 174.78(19) . . . . ?
C6 C2 C12 C17 -57.9(3) . . . . ?
C1 C2 C12 C17 65.4(3) . . . . ?
C17 C12 C13 C14 0.5(3) . . . . ?
C2 C12 C13 C14 178.3(2) . . . . ?
C12 C13 C14 C15 -1.7(4) . . . . ?
C13 C14 C15 C16 1.1(4) . . . . ?
C14 C15 C16 C17 0.6(4) . . . . ?
C15 C16 C17 C12 -1.7(4) . . . . ?
C13 C12 C17 C16 1.1(3) . . . . ?
C2 C12 C17 C16 -176.7(2) . . . . ?
C20 N5 C18 O3 179.1(2) . . . . ?
Cu1 N5 C18 O3 -6.9(4) . . . . ?
C20 N5 C18 C19 -0.3(2) . . . . ?
Cu1 N5 C18 C19 173.68(14) . . . . ?
C20 N6 C19 C23 121.3(2) . . . . ?
C20 N6 C19 C29 -111.6(2) . . . . ?
C20 N6 C19 C18 4.8(2) . . . . ?
O3 C18 C19 N6 177.9(2) . . . . ?
N5 C18 C19 N6 -2.6(2) . . . . ?
O3 C18 C19 C23 58.9(3) . . . . ?
N5 C18 C19 C23 -121.6(2) . . . . ?
O3 C18 C19 C29 -66.4(3) . . . . ?
N5 C18 C19 C29 113.1(2) . . . . ?
C21 N7 C20 N6 -174.39(19) . . . . ?
C21 N7 C20 N5 5.1(3) . . . . ?
C19 N6 C20 N7 174.00(19) . . . . ?
C19 N6 C20 N5 -5.6(3) . . . . ?
C18 N5 C20 N7 -176.0(2) . . . . ?
Cu1 N5 C20 N7 9.3(3) . . . . ?
C18 N5 C20 N6 3.6(3) . . . . ?
Cu1 N5 C20 N6 -171.10(14) . . . . ?
Cu1 N8 C21 O4 164.37(16) . . . . ?
Cu1 N8 C21 N7 -15.7(4) . . . . ?
C22 O4 C21 N8 -4.7(3) . . . . ?
C22 O4 C21 N7 175.39(19) . . . . ?
C20 N7 C21 N8 -2.8(4) . . . . ?
C20 N7 C21 O4 177.14(18) . . . . ?
N6 C19 C23 C24 4.8(3) . . . . ?
C29 C19 C23 C24 -120.9(2) . . . . ?
C18 C19 C23 C24 114.6(2) . . . . ?
N6 C19 C23 C28 -175.7(2) . . . . ?
C29 C19 C23 C28 58.5(3) . . . . ?
C18 C19 C23 C28 -66.0(3) . . . . ?
C28 C23 C24 C25 -2.0(3) . . . . ?
C19 C23 C24 C25 177.5(2) . . . . ?
C23 C24 C25 C26 2.2(4) . . . . ?
C24 C25 C26 C27 -0.4(4) . . . . ?
C25 C26 C27 C28 -1.7(4) . . . . ?
C26 C27 C28 C23 1.9(4) . . . . ?
C24 C23 C28 C27 -0.1(4) . . . . ?
C19 C23 C28 C27 -179.6(2) . . . . ?
N6 C19 C29 C30 73.8(3) . . . . ?
C23 C19 C29 C30 -158.8(2) . . . . ?
C18 C19 C29 C30 -34.8(3) . . . . ?
N6 C19 C29 C34 -102.8(3) . . . . ?
C23 C19 C29 C34 24.7(3) . . . . ?
C18 C19 C29 C34 148.7(2) . . . . ?
C34 C29 C30 C31 0.1(4) . . . . ?
C19 C29 C30 C31 -176.5(2) . . . . ?
C29 C30 C31 C32 1.0(4) . . . . ?
C30 C31 C32 C33 -1.1(4) . . . . ?
C31 C32 C33 C34 0.1(5) . . . . ?
C32 C33 C34 C29 1.0(4) . . . . ?
C30 C29 C34 C33 -1.1(4) . . . . ?
C19 C29 C34 C33 175.5(2) . . . . ?
C35 S1 O5 Cu1 49.3(2) . . . . ?
C36 S1 O5 Cu1 -54.8(2) . . . . ?
N4 Cu1 O5 S1 -142.3(2) . . . . ?
N8 Cu1 O5 S1 38.2(2) . . . . ?
N1 Cu1 O5 S1 131.2(2) . . . . ?
N5 Cu1 O5 S1 -49.4(2) . . . . ?
